data_7119131
loop_
_publ_author_name
'Avassaya Vanitcha'
'Cecilia Damelincourt'
'Geoffrey Gontard'
'Nicolas Vanthuyne'
'Virginie Mouries-Mansuy'
'Louis Fensterbank'

_publ_section_title
;
 Bis-phosphine allene ligand: coordination chemistry and preliminary
 applications in catalysis
;
_journal_name_full Chem.Commun.
_journal_page_first 6785
_journal_volume 52
_journal_year 2016
_chemical_absolute_configuration ad
_chemical_formula_moiety 'C39 H30 Cl2 P2 Pt, 2(C H Cl3)'
_chemical_formula_sum 'C41 H32 Cl8 P2 Pt'
_chemical_formula_weight 1065.29
_space_group_crystal_system monoclinic
_space_group_IT_number 4
_space_group_name_Hall 'P 2yb'
_space_group_name_H-M_alt 'P 1 21 1'
_symmetry_space_group_name_Hall 'P 2yb'
_symmetry_space_group_name_H-M 'P 1 21 1'
_atom_sites_solution_hydrogens geom
_atom_sites_solution_primary direct
_atom_sites_solution_secondary difmap
_audit_creation_method SHELXL-2014/7
_audit_update_record
;
2016-01-19 deposited with the CCDC.
2016-04-12 downloaded from the CCDC.
;
_cell_angle_alpha 90
_cell_angle_beta 103.135(2)
_cell_angle_gamma 90
_cell_formula_units_Z 2
_cell_length_a 9.9582(3)
_cell_length_b 21.3845(7)
_cell_length_c 10.1108(3)
_cell_measurement_reflns_used 9946
_cell_measurement_temperature 200(1)
_cell_measurement_theta_max 66.61
_cell_measurement_theta_min 4.14
_cell_volume 2096.78(11)
_computing_cell_refinement 'Bruker SAINT'
_computing_data_collection 'Bruker APEX2'
_computing_data_reduction 'Bruker SAINT'
_computing_molecular_graphics 'SXGRAPH (Farrugia, 2012)'
_computing_publication_material 'WinGX publication routines (Farrugia, 2012)'
_computing_structure_refinement 'SHELXL-2014/7 (Sheldrick, 2014)'
_computing_structure_solution 'SIR92 (Giacovazzo et al, 1993)'
_diffrn_ambient_temperature 200(1)
_diffrn_detector_area_resol_mean 8.3333
_diffrn_measured_fraction_theta_full 0.990
_diffrn_measured_fraction_theta_max 0.989
_diffrn_measurement_device_type 'Bruker APEX-II CCD'
_diffrn_measurement_method '\f and \w scans'
_diffrn_radiation_source micro-source
_diffrn_radiation_type CuK\a
_diffrn_radiation_wavelength 1.54178
_diffrn_reflns_av_R_equivalents 0.0143
_diffrn_reflns_av_unetI/netI 0.0184
_diffrn_reflns_Laue_measured_fraction_full 0.990
_diffrn_reflns_Laue_measured_fraction_max 0.989
_diffrn_reflns_limit_h_max 9
_diffrn_reflns_limit_h_min -11
_diffrn_reflns_limit_k_max 25
_diffrn_reflns_limit_k_min -25
_diffrn_reflns_limit_l_max 12
_diffrn_reflns_limit_l_min -9
_diffrn_reflns_number 14108
_diffrn_reflns_point_group_measured_fraction_full 0.897
_diffrn_reflns_point_group_measured_fraction_max 0.896
_diffrn_reflns_theta_full 66.500
_diffrn_reflns_theta_max 66.651
_diffrn_reflns_theta_min 4.134
_exptl_absorpt_coefficient_mu 11.903
_exptl_absorpt_correction_T_max 0.715
_exptl_absorpt_correction_T_min 0.242
_exptl_absorpt_correction_type multi-scan
_exptl_absorpt_process_details
; 
R.H. Blessing, Acta Cryst. (1995), A51, 33-38
;
_exptl_crystal_colour yellow
_exptl_crystal_density_diffrn 1.687
_exptl_crystal_density_method 'not measured'
_exptl_crystal_description fragment
_exptl_crystal_F_000 1044
_exptl_crystal_size_max 0.3
_exptl_crystal_size_mid 0.15
_exptl_crystal_size_min 0.05
_refine_diff_density_max 0.730
_refine_diff_density_min -0.377
_refine_diff_density_rms 0.054
_refine_ls_abs_structure_details
;
 Flack x determined using 2789 quotients [(I+)-(I-)]/[(I+)+(I-)]
 (Parsons, Flack and Wagner, Acta Cryst. B69 (2013) 249-259).
;
_refine_ls_abs_structure_Flack -0.027(5)
_refine_ls_extinction_method none
_refine_ls_goodness_of_fit_ref 1.032
_refine_ls_hydrogen_treatment constr
_refine_ls_matrix_type full
_refine_ls_number_parameters 469
_refine_ls_number_reflns 6633
_refine_ls_number_restraints 1
_refine_ls_restrained_S_all 1.031
_refine_ls_R_factor_all 0.0184
_refine_ls_R_factor_gt 0.0183
_refine_ls_shift/su_max 0.001
_refine_ls_shift/su_mean 0.000
_refine_ls_structure_factor_coef Fsqd
_refine_ls_weighting_details 'w=1/[\s^2^(Fo^2^)+(0.0289P)^2^+1.0577P] where P=(Fo^2^+2Fc^2^)/3'
_refine_ls_weighting_scheme calc
_refine_ls_wR_factor_gt 0.0464
_refine_ls_wR_factor_ref 0.0466
_reflns_Friedel_coverage 0.761
_reflns_Friedel_fraction_full 0.799
_reflns_Friedel_fraction_max 0.798
_reflns_number_gt 6583
_reflns_number_total 6633
_reflns_threshold_expression 'I > 2\s(I)'
_cod_data_source_file c6cc02316a2.cif
_cod_data_source_block Compound-6
_cod_original_cell_volume 2096.77(11)
_cod_database_code 7119131
_shelx_shelxl_version_number 2014/7
_shelx_space_group_comment
;
The symmetry employed for this shelxl refinement is uniquely defined
by the following loop, which should always be used as a source of
symmetry information in preference to the above space-group names.
They are only intended as comments.
;

loop_
_space_group_symop_operation_xyz
'x, y, z'
'-x, y+1/2, -z'

loop_
_atom_site_label
_atom_site_type_symbol
_atom_site_fract_x
_atom_site_fract_y
_atom_site_fract_z
_atom_site_U_iso_or_equiv
_atom_site_adp_type
_atom_site_occupancy
_atom_site_site_symmetry_order
_atom_site_calc_flag
_atom_site_refinement_flags_posn
_atom_site_refinement_flags_adp
_atom_site_refinement_flags_occupancy
_atom_site_disorder_assembly
_atom_site_disorder_group
Pt1 Pt 0.46628(2) 0.43101(2) 0.72241(2) 0.02387(6) Uani 1 1 d . . . . .
Cl1 Cl 0.22504(9) 0.43141(13) 0.69171(9) 0.0391(2) Uani 1 1 d . . . . .
Cl2 Cl 0.43526(11) 0.44477(5) 0.48747(10) 0.0363(3) Uani 1 1 d . . . . .
Cl3 Cl 0.15943(19) 0.30434(9) 0.29305(15) 0.0626(4) Uani 1 1 d . . . . .
Cl4 Cl 0.12013(18) 0.26306(10) 0.55217(19) 0.0674(5) Uani 1 1 d . . . . .
Cl5 Cl 0.39087(17) 0.26439(11) 0.50416(18) 0.0698(5) Uani 1 1 d . . . . .
Cl6 Cl 0.08260(19) 0.58958(15) 0.4542(2) 0.0870(7) Uani 1 1 d . . . . .
Cl7 Cl 0.3056(2) 0.62019(9) 0.68033(19) 0.0696(4) Uani 1 1 d . . . . .
Cl8 Cl 0.3462(3) 0.62800(15) 0.4113(3) 0.1006(8) Uani 1 1 d . . . . .
P1 P 0.47861(11) 0.41921(5) 0.94555(10) 0.0245(3) Uani 1 1 d . . . . .
P2 P 0.69611(9) 0.42949(10) 0.73817(9) 0.02482(17) Uani 1 1 d . . . . .
C1 C 0.6484(5) 0.44770(19) 1.0433(4) 0.0285(10) Uani 1 1 d . . . . .
C2 C 0.7419(4) 0.41805(18) 0.9962(4) 0.0262(9) Uani 1 1 d . . . . .
C3 C 0.7849(5) 0.3906(2) 0.8981(4) 0.0277(9) Uani 1 1 d . . . . .
C4 C 0.6724(5) 0.5019(2) 1.1369(4) 0.0268(8) Uani 1 1 d . . . . .
C5 C 0.7616(5) 0.5495(2) 1.1167(5) 0.0366(10) Uani 1 1 d . . . . .
H5 H 0.8023 0.5483 1.0405 0.044 Uiso 1 1 calc R U . . .
C6 C 0.7905(6) 0.5986(3) 1.2089(5) 0.0435(12) Uani 1 1 d . . . . .
H6 H 0.8511 0.6311 1.1953 0.052 Uiso 1 1 calc R U . . .
C7 C 0.7317(6) 0.6007(2) 1.3199(5) 0.0445(12) Uani 1 1 d . . . . .
H7 H 0.7519 0.6344 1.3824 0.053 Uiso 1 1 calc R U . . .
C8 C 0.6442(6) 0.5541(3) 1.3400(5) 0.0390(11) Uani 1 1 d . . . . .
H8 H 0.6046 0.5555 1.4170 0.047 Uiso 1 1 calc R U . . .
C9 C 0.6128(5) 0.5047(2) 1.2485(5) 0.0345(10) Uani 1 1 d . . . . .
H9 H 0.5507 0.4729 1.2623 0.041 Uiso 1 1 calc R U . . .
C10 C 0.8658(5) 0.3318(2) 0.9135(4) 0.0295(9) Uani 1 1 d . . . . .
C11 C 0.9834(6) 0.3255(3) 0.8612(5) 0.0407(11) Uani 1 1 d . . . . .
H11 H 1.0089 0.3576 0.8067 0.049 Uiso 1 1 calc R U . . .
C12 C 1.0622(7) 0.2716(3) 0.8902(6) 0.0558(16) Uani 1 1 d . . . . .
H12 H 1.1428 0.2671 0.8556 0.067 Uiso 1 1 calc R U . . .
C13 C 1.0262(7) 0.2246(3) 0.9677(6) 0.0528(15) Uani 1 1 d . . . . .
H13 H 1.0817 0.1881 0.9865 0.063 Uiso 1 1 calc R U . . .
C14 C 0.9095(7) 0.2302(3) 1.0184(6) 0.0462(13) Uani 1 1 d . . . . .
H14 H 0.8842 0.1976 1.0717 0.055 Uiso 1 1 calc R U . . .
C15 C 0.8289(5) 0.2837(2) 0.9914(5) 0.0370(10) Uani 1 1 d . . . . .
H15 H 0.7483 0.2876 1.0262 0.044 Uiso 1 1 calc R U . . .
C16 C 0.3510(5) 0.4622(2) 1.0105(4) 0.0325(9) Uani 1 1 d . . . . .
C17 C 0.3527(6) 0.5271(3) 0.9988(6) 0.0444(13) Uani 1 1 d . . . . .
H17 H 0.4158 0.5469 0.9546 0.053 Uiso 1 1 calc R U . . .
C18 C 0.2609(8) 0.5625(3) 1.0524(7) 0.0616(19) Uani 1 1 d . . . . .
H18 H 0.2631 0.6068 1.0475 0.074 Uiso 1 1 calc R U . . .
C19 C 0.1659(8) 0.5334(4) 1.1132(7) 0.070(2) Uani 1 1 d . . . . .
H19 H 0.1025 0.5579 1.1487 0.084 Uiso 1 1 calc R U . . .
C20 C 0.1632(7) 0.4697(4) 1.1222(7) 0.067(2) Uani 1 1 d . . . . .
H20 H 0.0977 0.4498 1.1635 0.081 Uiso 1 1 calc R U . . .
C21 C 0.2558(5) 0.4341(5) 1.0712(5) 0.0463(11) Uani 1 1 d . . . . .
H21 H 0.2538 0.3899 1.0781 0.056 Uiso 1 1 calc R U . . .
C22 C 0.4692(4) 0.3376(2) 0.9900(5) 0.0286(9) Uani 1 1 d . . . . .
C23 C 0.4915(6) 0.3182(2) 1.1248(5) 0.0372(11) Uani 1 1 d . . . . .
H23 H 0.5089 0.3484 1.1957 0.045 Uiso 1 1 calc R U . . .
C24 C 0.4886(7) 0.2552(3) 1.1559(6) 0.0467(13) Uani 1 1 d . . . . .
H24 H 0.5037 0.2420 1.2479 0.056 Uiso 1 1 calc R U . . .
C25 C 0.4636(6) 0.2115(3) 1.0520(6) 0.0476(13) Uani 1 1 d . . . . .
H25 H 0.4604 0.1684 1.0732 0.057 Uiso 1 1 calc R U . . .
C26 C 0.4432(6) 0.2300(2) 0.9182(6) 0.0423(12) Uani 1 1 d . . . . .
H26 H 0.4272 0.1997 0.8476 0.051 Uiso 1 1 calc R U . . .
C27 C 0.4462(5) 0.2935(2) 0.8874(5) 0.0356(10) Uani 1 1 d . . . . .
H27 H 0.4323 0.3065 0.7954 0.043 Uiso 1 1 calc R U . . .
C28 C 0.7685(5) 0.5070(2) 0.7441(4) 0.0285(9) Uani 1 1 d . . . . .
C29 C 0.6813(5) 0.5579(2) 0.7132(5) 0.0344(10) Uani 1 1 d . . . . .
H29 H 0.5842 0.5522 0.6946 0.041 Uiso 1 1 calc R U . . .
C30 C 0.7365(7) 0.6174(3) 0.7095(6) 0.0468(13) Uani 1 1 d . . . . .
H30 H 0.6767 0.6524 0.6888 0.056 Uiso 1 1 calc R U . . .
C31 C 0.8778(7) 0.6260(3) 0.7358(6) 0.0527(15) Uani 1 1 d . . . . .
H31 H 0.9151 0.6666 0.7307 0.063 Uiso 1 1 calc R U . . .
C32 C 0.9637(6) 0.5754(3) 0.7694(7) 0.0549(16) Uani 1 1 d . . . . .
H32 H 1.0608 0.5813 0.7895 0.066 Uiso 1 1 calc R U . . .
C33 C 0.9104(6) 0.5158(3) 0.7741(6) 0.0419(12) Uani 1 1 d . . . . .
H33 H 0.9707 0.4811 0.7977 0.050 Uiso 1 1 calc R U . . .
C34 C 0.7498(5) 0.3888(2) 0.6015(5) 0.0329(10) Uani 1 1 d . . . . .
C35 C 0.7184(6) 0.3258(3) 0.5836(6) 0.0446(12) Uani 1 1 d . . . . .
H35 H 0.6748 0.3047 0.6452 0.054 Uiso 1 1 calc R U . . .
C36 C 0.7506(7) 0.2934(3) 0.4753(7) 0.0593(17) Uani 1 1 d . . . . .
H36 H 0.7295 0.2501 0.4630 0.071 Uiso 1 1 calc R U . . .
C37 C 0.8133(7) 0.3245(4) 0.3864(7) 0.065(2) Uani 1 1 d . . . . .
H37 H 0.8338 0.3027 0.3115 0.077 Uiso 1 1 calc R U . . .
C38 C 0.8461(7) 0.3863(4) 0.4049(6) 0.0599(18) Uani 1 1 d . . . . .
H38 H 0.8909 0.4071 0.3439 0.072 Uiso 1 1 calc R U . . .
C39 C 0.8143(6) 0.4190(3) 0.5133(5) 0.0455(16) Uani 1 1 d . . . . .
H39 H 0.8372 0.4621 0.5260 0.055 Uiso 1 1 calc R U . . .
C40 C 0.2299(7) 0.3021(3) 0.4689(6) 0.0462(13) Uani 1 1 d . . . . .
H40 H 0.2426 0.3459 0.5039 0.055 Uiso 1 1 calc R U . . .
C41 C 0.2602(8) 0.5879(4) 0.5170(8) 0.0661(19) Uani 1 1 d . . . . .
H41 H 0.2912 0.5433 0.5223 0.079 Uiso 1 1 calc R U . . .

loop_
_atom_site_aniso_label
_atom_site_aniso_U_11
_atom_site_aniso_U_22
_atom_site_aniso_U_33
_atom_site_aniso_U_23
_atom_site_aniso_U_13
_atom_site_aniso_U_12
Pt1 0.02385(8) 0.02664(8) 0.02189(8) 0.00114(8) 0.00680(5) 0.00029(8)
Cl1 0.0245(4) 0.0590(6) 0.0344(4) -0.0042(10) 0.0077(3) -0.0006(10)
Cl2 0.0358(5) 0.0499(10) 0.0239(4) 0.0061(4) 0.0084(4) 0.0037(4)
Cl3 0.0771(11) 0.0692(10) 0.0409(7) 0.0045(6) 0.0126(7) -0.0095(8)
Cl4 0.0560(9) 0.0858(12) 0.0668(10) 0.0304(9) 0.0272(8) 0.0117(8)
Cl5 0.0432(8) 0.1049(14) 0.0597(9) -0.0291(9) 0.0085(7) -0.0009(8)
Cl6 0.0496(9) 0.140(2) 0.0647(11) -0.0086(12) -0.0015(8) 0.0121(11)
Cl7 0.0683(10) 0.0708(10) 0.0619(9) 0.0028(8) -0.0016(8) -0.0079(8)
Cl8 0.0969(16) 0.125(2) 0.0954(16) -0.0240(15) 0.0547(14) -0.0069(15)
P1 0.0271(4) 0.0255(8) 0.0224(4) 0.0000(4) 0.0085(3) 0.0009(4)
P2 0.0242(4) 0.0276(4) 0.0242(4) 0.0002(8) 0.0087(3) 0.0017(8)
C1 0.030(2) 0.030(3) 0.0249(19) 0.0029(15) 0.0045(16) 0.0012(15)
C2 0.0307(19) 0.025(3) 0.0234(17) 0.0042(14) 0.0066(15) 0.0012(16)
C3 0.029(2) 0.029(2) 0.026(2) -0.0005(16) 0.0063(17) 0.0028(17)
C4 0.028(2) 0.030(2) 0.0217(19) 0.0013(16) 0.0033(16) 0.0018(17)
C5 0.040(3) 0.040(3) 0.031(2) 0.0013(19) 0.012(2) -0.003(2)
C6 0.051(3) 0.037(3) 0.042(3) -0.001(2) 0.009(2) -0.011(2)
C7 0.056(3) 0.033(2) 0.040(3) -0.010(2) 0.001(2) 0.003(2)
C8 0.045(3) 0.045(3) 0.027(2) -0.008(2) 0.010(2) 0.004(2)
C9 0.038(2) 0.037(2) 0.029(2) -0.0009(18) 0.0082(19) 0.000(2)
C10 0.028(2) 0.033(2) 0.027(2) 0.0000(17) 0.0049(17) 0.0050(18)
C11 0.040(3) 0.045(3) 0.040(3) 0.004(2) 0.016(2) 0.011(2)
C12 0.047(3) 0.075(4) 0.048(3) 0.005(3) 0.016(3) 0.032(3)
C13 0.065(4) 0.046(3) 0.044(3) -0.001(2) 0.007(3) 0.030(3)
C14 0.061(3) 0.033(2) 0.043(3) 0.007(2) 0.007(2) 0.007(2)
C15 0.038(3) 0.035(2) 0.038(2) 0.002(2) 0.007(2) 0.003(2)
C16 0.032(2) 0.041(2) 0.024(2) -0.0031(18) 0.0057(17) 0.010(2)
C17 0.049(3) 0.045(3) 0.036(3) -0.004(2) 0.002(2) 0.013(2)
C18 0.068(4) 0.062(4) 0.049(3) -0.014(3) -0.001(3) 0.036(3)
C19 0.063(4) 0.097(6) 0.051(4) -0.017(4) 0.014(3) 0.041(4)
C20 0.051(4) 0.097(6) 0.062(4) -0.001(4) 0.029(3) 0.018(4)
C21 0.040(2) 0.059(3) 0.046(2) 0.008(4) 0.0216(19) 0.008(4)
C22 0.026(2) 0.031(2) 0.030(2) 0.0030(17) 0.0094(17) -0.0026(17)
C23 0.047(3) 0.037(2) 0.029(2) 0.0020(19) 0.012(2) 0.002(2)
C24 0.060(3) 0.042(3) 0.041(3) 0.014(2) 0.017(2) 0.001(2)
C25 0.054(3) 0.031(2) 0.060(3) 0.009(2) 0.016(3) 0.000(2)
C26 0.046(3) 0.031(2) 0.049(3) -0.006(2) 0.009(2) -0.004(2)
C27 0.039(3) 0.035(2) 0.033(2) -0.0019(19) 0.008(2) -0.005(2)
C28 0.033(2) 0.031(2) 0.023(2) 0.0024(16) 0.0091(17) -0.0044(18)
C29 0.039(3) 0.032(2) 0.032(2) -0.0018(18) 0.0083(19) 0.003(2)
C30 0.065(4) 0.033(3) 0.042(3) -0.001(2) 0.010(3) -0.001(2)
C31 0.070(4) 0.041(3) 0.043(3) 0.000(2) 0.006(3) -0.023(3)
C32 0.044(3) 0.061(4) 0.056(4) 0.005(3) 0.004(3) -0.024(3)
C33 0.034(3) 0.047(3) 0.044(3) 0.009(2) 0.007(2) -0.005(2)
C34 0.028(2) 0.042(3) 0.029(2) -0.0036(19) 0.0063(18) 0.0091(19)
C35 0.034(3) 0.051(3) 0.048(3) -0.019(2) 0.008(2) -0.002(2)
C36 0.048(3) 0.062(4) 0.065(4) -0.032(3) 0.006(3) 0.003(3)
C37 0.052(4) 0.097(6) 0.042(3) -0.028(3) 0.006(3) 0.027(4)
C38 0.067(4) 0.086(5) 0.033(3) 0.007(3) 0.026(3) 0.031(4)
C39 0.054(3) 0.054(5) 0.034(2) 0.004(2) 0.021(2) 0.017(3)
C40 0.053(3) 0.048(3) 0.040(3) -0.009(2) 0.017(3) -0.007(3)
C41 0.053(4) 0.063(4) 0.077(5) -0.010(4) 0.003(3) 0.012(3)

loop_
_atom_type_symbol
_atom_type_description
_atom_type_scat_dispersion_real
_atom_type_scat_dispersion_imag
_atom_type_scat_source
C C 0.0181 0.0091 'International Tables Vol C Tables 4.2.6.8 and 6.1.1.4'
H H 0.0000 0.0000 'International Tables Vol C Tables 4.2.6.8 and 6.1.1.4'
P P 0.2955 0.4335 'International Tables Vol C Tables 4.2.6.8 and 6.1.1.4'
Cl Cl 0.3639 0.7018 'International Tables Vol C Tables 4.2.6.8 and 6.1.1.4'
Pt Pt -4.5932 6.9264 'International Tables Vol C Tables 4.2.6.8 and 6.1.1.4'

loop_
_geom_angle_atom_site_label_1
_geom_angle_atom_site_label_2
_geom_angle_atom_site_label_3
_geom_angle
_geom_angle_site_symmetry_1
_geom_angle_site_symmetry_3
P1 Pt1 P2 95.99(3) . .
P1 Pt1 Cl2 175.60(4) . .
P2 Pt1 Cl2 88.36(4) . .
P1 Pt1 Cl1 87.36(4) . .
P2 Pt1 Cl1 176.50(4) . .
Cl2 Pt1 Cl1 88.30(4) . .
C16 P1 C22 108.7(2) . .
C16 P1 C1 105.6(2) . .
C22 P1 C1 106.1(2) . .
C16 P1 Pt1 115.18(15) . .
C22 P1 Pt1 111.32(15) . .
C1 P1 Pt1 109.47(14) . .
C28 P2 C34 106.4(2) . .
C28 P2 C3 106.0(2) . .
C34 P2 C3 106.5(2) . .
C28 P2 Pt1 112.34(17) . .
C34 P2 Pt1 115.00(16) . .
C3 P2 Pt1 110.04(15) . .
C2 C1 C4 126.1(4) . .
C2 C1 P1 106.6(3) . .
C4 C1 P1 126.3(3) . .
C1 C2 C3 151.8(4) . .
C2 C3 C10 124.4(4) . .
C2 C3 P2 106.7(3) . .
C10 C3 P2 127.7(3) . .
C9 C4 C5 119.4(4) . .
C9 C4 C1 121.0(4) . .
C5 C4 C1 119.5(4) . .
C6 C5 C4 119.7(5) . .
C7 C6 C5 120.5(5) . .
C8 C7 C6 120.0(5) . .
C7 C8 C9 120.6(5) . .
C4 C9 C8 119.9(5) . .
C15 C10 C11 119.6(5) . .
C15 C10 C3 118.6(4) . .
C11 C10 C3 121.6(4) . .
C12 C11 C10 118.9(5) . .
C13 C12 C11 121.3(6) . .
C12 C13 C14 120.1(5) . .
C13 C14 C15 119.8(5) . .
C14 C15 C10 120.2(5) . .
C21 C16 C17 119.6(6) . .
C21 C16 P1 123.5(5) . .
C17 C16 P1 116.9(4) . .
C18 C17 C16 119.2(6) . .
C19 C18 C17 120.3(7) . .
C20 C19 C18 120.1(6) . .
C19 C20 C21 119.9(7) . .
C16 C21 C20 120.8(9) . .
C27 C22 C23 119.7(4) . .
C27 C22 P1 118.7(4) . .
C23 C22 P1 121.5(4) . .
C24 C23 C22 120.2(5) . .
C25 C24 C23 119.5(5) . .
C26 C25 C24 120.8(5) . .
C25 C26 C27 119.5(5) . .
C22 C27 C26 120.3(5) . .
C29 C28 C33 119.9(5) . .
C29 C28 P2 119.4(4) . .
C33 C28 P2 120.7(4) . .
C28 C29 C30 119.6(5) . .
C31 C30 C29 120.5(6) . .
C32 C31 C30 119.4(5) . .
C31 C32 C33 120.8(6) . .
C32 C33 C28 119.7(5) . .
C39 C34 C35 119.9(5) . .
C39 C34 P2 122.1(4) . .
C35 C34 P2 118.0(4) . .
C34 C35 C36 120.1(6) . .
C37 C36 C35 119.5(7) . .
C38 C37 C36 120.5(5) . .
C37 C38 C39 120.2(6) . .
C34 C39 C38 119.8(6) . .
Cl4 C40 Cl5 109.1(4) . .
Cl4 C40 Cl3 110.7(3) . .
Cl5 C40 Cl3 110.7(3) . .
Cl6 C41 Cl8 111.6(5) . .
Cl6 C41 Cl7 111.0(4) . .
Cl8 C41 Cl7 109.1(5) . .

loop_
_geom_bond_atom_site_label_1
_geom_bond_atom_site_label_2
_geom_bond_distance
_geom_bond_site_symmetry_2
Pt1 P1 2.2456(10) .
Pt1 P2 2.2581(9) .
Pt1 Cl2 2.3433(10) .
Pt1 Cl1 2.3513(9) .
Cl3 C40 1.758(6) .
Cl4 C40 1.737(6) .
Cl5 C40 1.757(7) .
Cl6 C41 1.739(7) .
Cl7 C41 1.752(8) .
Cl8 C41 1.740(9) .
P1 C16 1.808(5) .
P1 C22 1.811(5) .
P1 C1 1.857(5) .
P2 C28 1.803(5) .
P2 C34 1.813(5) .
P2 C3 1.854(4) .
C1 C2 1.303(6) .
C1 C4 1.481(6) .
C2 C3 1.305(6) .
C3 C10 1.483(6) .
C4 C9 1.390(7) .
C4 C5 1.395(7) .
C5 C6 1.391(8) .
C6 C7 1.379(9) .
C7 C8 1.369(8) .
C8 C9 1.392(7) .
C10 C15 1.395(7) .
C10 C11 1.396(7) .
C11 C12 1.389(8) .
C12 C13 1.372(10) .
C13 C14 1.378(9) .
C14 C15 1.388(8) .
C16 C21 1.379(8) .
C16 C17 1.392(8) .
C17 C18 1.389(8) .
C18 C19 1.387(12) .
C19 C20 1.367(12) .
C20 C21 1.382(9) .
C22 C27 1.381(7) .
C22 C23 1.393(7) .
C23 C24 1.387(8) .
C24 C25 1.384(9) .
C25 C26 1.380(8) .
C26 C27 1.395(7) .
C28 C29 1.382(7) .
C28 C33 1.390(7) .
C29 C30 1.390(8) .
C30 C31 1.384(10) .
C31 C32 1.375(10) .
C32 C33 1.385(8) .
C34 C39 1.373(8) .
C34 C35 1.385(8) .
C35 C36 1.394(8) .
C36 C37 1.377(11) .
C37 C38 1.364(12) .
C38 C39 1.397(8) .
